data_1577085
loop_
_publ_author_name
'Reuel, Paris C.'
'Shandilya, Yogesh'
'Wattoo, M. Talha'
'Altman, Alison B.'

_publ_section_title
;
 Aluminylation: a generalizable route towards low-valent aluminum under
 moderate conditions with controlled product nuclearity through precursor
 design.
;
_journal_issue 20
_journal_name_full 'Chemical science'
_journal_page_first 10251
_journal_page_last 10259
_journal_paper_doi 10.1039/d6sc02187e
_journal_volume 17
_journal_year 2026
_chemical_formula_moiety 'C64 H86 Al2 D6 N4, 1[C6H14]'
_chemical_formula_sum 'C70 H100 Al2 D6 N4'
_chemical_formula_weight 1063.58
_chemical_properties_physical Air-sensitive
_space_group_crystal_system monoclinic
_space_group_IT_number 7
_space_group_name_Hall 'P -2yac'
_space_group_name_H-M_alt 'P 1 n 1'
_atom_sites_solution_hydrogens geom
_atom_sites_solution_primary dual
_audit_block_doi 10.5517/ccdc.csd.cc2qyrr6
_audit_creation_date 2026-02-02
_audit_creation_method
;
Olex2 1.5
(compiled 2025.07.13 svn.rb7424aed for OlexSys, GUI svn.r7314)
;
_audit_update_record
;
2026-02-13 deposited with the CCDC.	2026-04-07 downloaded from the CCDC.
;
_cell_angle_alpha 90
_cell_angle_beta 98.873(3)
_cell_angle_gamma 90
_cell_formula_units_Z 2
_cell_length_a 12.3950(7)
_cell_length_b 10.6767(7)
_cell_length_c 24.4982(14)
_cell_measurement_reflns_used 6536
_cell_measurement_temperature 110.00
_cell_measurement_theta_max 67.257
_cell_measurement_theta_min 3.652
_cell_volume 3203.2(3)
_computing_cell_refinement 'SAINT V8.40B (?, 2016)'
_computing_data_reduction 'SAINT V8.40B (?, 2016)'
_computing_molecular_graphics 'Olex2 1.5 (Dolomanov et al., 2009)'
_computing_publication_material 'Olex2 1.5 (Dolomanov et al., 2009)'
_computing_structure_refinement 'XL  (Sheldrick, 2008)'
_computing_structure_solution 'SHELXT 2018/2 (Sheldrick, 2018)'
_diffrn_ambient_temperature 110.00
_diffrn_measured_fraction_theta_full 0.988
_diffrn_measured_fraction_theta_max 0.979
_diffrn_measurement_device_type 'Bruker APEX-II CCD'
_diffrn_measurement_method '\f and \w scans'
_diffrn_radiation_type CuK\a
_diffrn_radiation_wavelength 1.54178
_diffrn_reflns_av_R_equivalents 0.0937
_diffrn_reflns_av_unetI/netI 0.0735
_diffrn_reflns_Laue_measured_fraction_full 0.988
_diffrn_reflns_Laue_measured_fraction_max 0.979
_diffrn_reflns_limit_h_max 14
_diffrn_reflns_limit_h_min -14
_diffrn_reflns_limit_k_max 12
_diffrn_reflns_limit_k_min -11
_diffrn_reflns_limit_l_max 29
_diffrn_reflns_limit_l_min -29
_diffrn_reflns_number 36651
_diffrn_reflns_point_group_measured_fraction_full 0.966
_diffrn_reflns_point_group_measured_fraction_max 0.956
_diffrn_reflns_theta_full 67.679
_diffrn_reflns_theta_max 68.711
_diffrn_reflns_theta_min 3.785
_diffrn_source_current 1.0
_diffrn_source_power 0.05
_diffrn_source_voltage 50.0
_diffrn_standards_number 0
_exptl_absorpt_coefficient_mu 0.718
_exptl_absorpt_correction_T_max 0.7466
_exptl_absorpt_correction_T_min 0.6679
_exptl_absorpt_correction_type multi-scan
_exptl_absorpt_process_details
;
SADABS-2016/2 (Bruker,2016/2) was used for absorption correction.
wR2(int) was 0.1131 before and 0.0840 after correction.
The Ratio of minimum to maximum transmission is 0.8946.
The \l/2 correction factor is Not present.
;
_exptl_crystal_colour yellow
_exptl_crystal_colour_primary yellow
_exptl_crystal_density_diffrn 1.103
_exptl_crystal_description prism
_exptl_crystal_F_000 1160
_exptl_crystal_size_max 0.238
_exptl_crystal_size_mid 0.191
_exptl_crystal_size_min 0.185
_refine_diff_density_max 0.401
_refine_diff_density_min -0.326
_refine_diff_density_rms 0.068
_refine_ls_abs_structure_details
;
 Refined as an inversion twin.
;
_refine_ls_abs_structure_Flack 0.42(10)
_refine_ls_extinction_coef 0.0042(5)
_refine_ls_extinction_expression Fc^*^=kFc[1+0.001xFc^2^\l^3^/sin(2\q)]^-1/4^
_refine_ls_extinction_method 'SHELXL-2019/1 (Sheldrick 2019)'
_refine_ls_goodness_of_fit_ref 1.066
_refine_ls_hydrogen_treatment constr
_refine_ls_matrix_type full
_refine_ls_number_parameters 651
_refine_ls_number_reflns 11332
_refine_ls_number_restraints 2
_refine_ls_restrained_S_all 1.066
_refine_ls_R_factor_all 0.1148
_refine_ls_R_factor_gt 0.0773
_refine_ls_shift/su_max 0.000
_refine_ls_shift/su_mean 0.000
_refine_ls_structure_factor_coef Fsqd
_refine_ls_weighting_details 'w=1/[\s^2^(Fo^2^)+(0.0786P)^2^+4.5135P] where P=(Fo^2^+2Fc^2^)/3'
_refine_ls_weighting_scheme calc
_refine_ls_wR_factor_gt 0.1811
_refine_ls_wR_factor_ref 0.2085
_reflns_Friedel_coverage 0.951
_reflns_Friedel_fraction_full 0.944
_reflns_Friedel_fraction_max 0.933
_reflns_number_gt 7994
_reflns_number_total 11332
_reflns_threshold_expression 'I > 2\s(I)'
_cod_data_source_file d6sc02187e2.cif
_cod_data_source_block mono_pcr_2025_203_a
_cod_depositor_comments 'Adding full bibliography for 1577082--1577086.cif.'
_cod_database_code 1577085
_shelx_shelxl_version_number 2019/1
_shelx_space_group_comment
;
The symmetry employed for this shelxl refinement is uniquely defined
by the following loop, which should always be used as a source of
symmetry information in preference to the above space-group names.
They are only intended as comments.
;
_shelx_estimated_absorpt_t_max 0.879
_shelx_estimated_absorpt_t_min 0.848
_olex2_refinement_description
;
1. Twinned data refinement
 Scales: 0.57825
 0.42175
2.a Ternary CH refined with riding coordinates:
 C1(D1), C321(H321), C221(H221), C161(H161), C421(H421), C4(D4), C461(H461),
 C261(H261), C121(H121), C361(H361)
2.b Secondary CH2 refined with riding coordinates:
 C113(H11A,H11B), C112(H11C,H11D), C214(H21A,H21B), C212(H21C,H21D), C114(H11E,
 H11F), C213(H21E,H21F)
2.c Aromatic/amide H refined with riding coordinates:
 C33(H33), C34(H34), C23(H23), C3(D3), C43(H43), C44(H44), C2(D2), C45(H45),
 C5(D5), C6(D6), C35(H35), C15(H15), C24(H24), C13(H13), C14(H14), C25(H25)
2.d Idealised Me refined as rotating group:
 C262(H26A,H26B,H26C), C463(H46A,H46B,H46C), C322(H32A,H32B,H32C), C223(H22A,
 H22B,H22C), C462(H46D,H46E,H46F), C222(H22D,H22E,H22F), C123(H12A,H12B,H12C),
 C362(H36A,H36B,H36C), C215(H21G,H21H,H21I), C423(H42A,H42B,H42C), C363(H36D,
 H36E,H36F), C162(H16A,H16B,H16C), C163(H16D,H16E,H16F), C115(H11G,H11H,H11I),
 C122(H12D,H12E,H12F), C263(H26D,H26E,H26F), C323(H32D,H32E,H32F), C422(H42D,
 H42E,H42F)
;
_smtbx_masks_special_details
;
A solvent mask was calculated and 98 electrons were 
found in a volume of 478\%A^3^ in 1 void per unit cell. 
This is consistent with the presence of 
1[C6H14] per Asymmetric Unit 
which account for 100 electrons 
per unit cell.
;
_smtbx_masks_void_probe_radius 1.2
_smtbx_masks_void_truncation_radius 1.2
_olex2_submission_special_instructions 'No special instructions were received'

loop_
_space_group_symop_operation_xyz
'x, y, z'
'x+1/2, -y, z+1/2'

loop_
_atom_site_label
_atom_site_type_symbol
_atom_site_fract_x
_atom_site_fract_y
_atom_site_fract_z
_atom_site_U_iso_or_equiv
_atom_site_adp_type
_atom_site_occupancy
_atom_site_site_symmetry_order
_atom_site_calc_flag
_atom_site_refinement_flags_posn
_atom_site_refinement_flags_adp
_atom_site_refinement_flags_occupancy
_atom_site_disorder_assembly
_atom_site_disorder_group
Al2 Al 0.52318(18) 0.2521(2) 0.55404(9) 0.0296(6) Uani 1 1 d . . . . .
Al1 Al 0.48943(19) 0.2562(2) 0.44921(10) 0.0309(6) Uani 1 1 d . . . . .
N3 N 0.4339(5) 0.2966(7) 0.6089(3) 0.0331(16) Uani 1 1 d . . . . .
N4 N 0.5990(6) 0.3678(7) 0.6081(3) 0.0348(17) Uani 1 1 d . . . . .
N1 N 0.4171(5) 0.3767(7) 0.3978(3) 0.0297(15) Uani 1 1 d . . . . .
C32 C 0.2338(7) 0.2941(9) 0.6038(4) 0.035(2) Uani 1 1 d . . . . .
C113 C 0.6092(7) 0.5728(8) 0.3518(4) 0.038(2) Uani 1 1 d . . . . .
H11A H 0.591632 0.605541 0.387169 0.046 Uiso 1 1 calc R U . . .
H11B H 0.678756 0.526006 0.360048 0.046 Uiso 1 1 calc R U . . .
C33 C 0.1422(8) 0.2531(8) 0.6261(4) 0.040(2) Uani 1 1 d . . . . .
H33 H 0.071068 0.274530 0.608246 0.049 Uiso 1 1 calc R U . . .
C22 C 0.6633(7) 0.1986(8) 0.3234(3) 0.0304(18) Uani 1 1 d . . . . .
N2 N 0.5811(6) 0.3079(6) 0.3957(3) 0.0304(16) Uani 1 1 d . . . . .
C111 C 0.5042(7) 0.3881(8) 0.3709(4) 0.035(2) Uani 1 1 d . . . . .
C11 C 0.3123(7) 0.4378(8) 0.3815(3) 0.0315(19) Uani 1 1 d . . . . .
C16 C 0.2913(8) 0.5576(8) 0.4009(4) 0.038(2) Uani 1 1 d . . . . .
C34 C 0.1543(8) 0.1826(10) 0.6732(4) 0.047(3) Uani 1 1 d . . . . .
H34 H 0.091434 0.159069 0.688610 0.057 Uiso 1 1 calc R U . . .
C31 C 0.3373(7) 0.2610(8) 0.6323(4) 0.0316(19) Uani 1 1 d . . . . .
C23 C 0.7593(8) 0.1537(9) 0.3057(4) 0.044(2) Uani 1 1 d . . . . .
H23 H 0.752853 0.105666 0.272736 0.052 Uiso 1 1 calc R U . . .
C3 C 0.4349(8) 0.0285(8) 0.5387(4) 0.041(2) Uani 1 1 d . . . . .
D3 D 0.389675 0.002449 0.564574 0.049 Uiso 1 1 calc R U . . .
C1 C 0.4629(8) 0.0735(9) 0.4423(4) 0.042(2) Uani 1 1 d . . . . .
D1 D 0.432515 0.046336 0.403967 0.051 Uiso 1 1 calc R U . . .
C321 C 0.2202(7) 0.3720(9) 0.5524(4) 0.035(2) Uani 1 1 d . . . . .
H321 H 0.293468 0.407881 0.549080 0.042 Uiso 1 1 calc R U . . .
C42 C 0.7822(7) 0.3506(9) 0.6577(3) 0.034(2) Uani 1 1 d . . . . .
C43 C 0.8869(8) 0.4009(9) 0.6699(4) 0.044(2) Uani 1 1 d . . . . .
H43 H 0.942299 0.352617 0.691362 0.053 Uiso 1 1 calc R U . . .
C112 C 0.5187(7) 0.4810(8) 0.3275(3) 0.036(2) Uani 1 1 d . . . . .
H11C H 0.449655 0.526875 0.315788 0.043 Uiso 1 1 calc R U . . .
H11D H 0.539476 0.437914 0.294898 0.043 Uiso 1 1 calc R U . . .
C44 C 0.9129(7) 0.5160(9) 0.6523(4) 0.042(2) Uani 1 1 d . . . . .
H44 H 0.985556 0.546545 0.660471 0.051 Uiso 1 1 calc R U . . .
C262 C 0.8779(8) 0.4828(8) 0.4522(4) 0.042(2) Uani 1 1 d . . . . .
H26A H 0.884251 0.531998 0.486325 0.063 Uiso 1 1 calc R U . . .
H26B H 0.854488 0.537504 0.420440 0.063 Uiso 1 1 calc R U . . .
H26C H 0.948812 0.445662 0.448820 0.063 Uiso 1 1 calc R U . . .
C463 C 0.6634(7) 0.6603(10) 0.5199(4) 0.044(2) Uani 1 1 d . . . . .
H46A H 0.607893 0.718527 0.501941 0.067 Uiso 1 1 calc R U . . .
H46B H 0.662123 0.583456 0.497980 0.067 Uiso 1 1 calc R U . . .
H46C H 0.735629 0.699342 0.522856 0.067 Uiso 1 1 calc R U . . .
C221 C 0.5541(7) 0.1639(8) 0.2909(4) 0.0352(19) Uani 1 1 d . . . . .
H221 H 0.497380 0.212260 0.306901 0.042 Uiso 1 1 calc R U . . .
C41 C 0.7015(7) 0.4246(8) 0.6264(4) 0.0342(19) Uani 1 1 d . . . . .
C322 C 0.1848(7) 0.2930(11) 0.5014(4) 0.048(3) Uani 1 1 d . . . . .
H32A H 0.239208 0.227441 0.498952 0.072 Uiso 1 1 calc R U . . .
H32B H 0.178235 0.346131 0.468454 0.072 Uiso 1 1 calc R U . . .
H32C H 0.114018 0.254201 0.503835 0.072 Uiso 1 1 calc R U . . .
C211 C 0.5133(6) 0.3727(8) 0.6346(3) 0.0288(18) Uani 1 1 d . . . . .
C214 C 0.3754(7) 0.6179(8) 0.7168(3) 0.0432(19) Uani 1 1 d . . . . .
H21A H 0.442063 0.646294 0.741237 0.052 Uiso 1 1 calc R U . . .
H21B H 0.331505 0.693056 0.704547 0.052 Uiso 1 1 calc R U . . .
C223 C 0.5282(9) 0.0224(9) 0.2970(4) 0.053(3) Uani 1 1 d . . . . .
H22A H 0.452336 0.005990 0.280516 0.079 Uiso 1 1 calc R U . . .
H22B H 0.538451 0.000049 0.336302 0.079 Uiso 1 1 calc R U . . .
H22C H 0.577304 -0.027891 0.278164 0.079 Uiso 1 1 calc R U . . .
C161 C 0.3795(7) 0.6366(8) 0.4345(4) 0.039(2) Uani 1 1 d . . . . .
H161 H 0.449225 0.587787 0.440327 0.047 Uiso 1 1 calc R U . . .
C462 C 0.6207(9) 0.7504(8) 0.6076(4) 0.045(2) Uani 1 1 d . . . . .
H46D H 0.602285 0.730103 0.644057 0.068 Uiso 1 1 calc R U . . .
H46E H 0.560405 0.797307 0.586280 0.068 Uiso 1 1 calc R U . . .
H46F H 0.687165 0.801423 0.611942 0.068 Uiso 1 1 calc R U . . .
C21 C 0.6731(7) 0.2716(8) 0.3727(3) 0.033(2) Uani 1 1 d . . . . .
C421 C 0.7562(8) 0.2205(9) 0.6780(4) 0.044(2) Uani 1 1 d . . . . .
H421 H 0.677012 0.203219 0.665338 0.052 Uiso 1 1 calc R U . . .
C212 C 0.4992(7) 0.4555(8) 0.6823(3) 0.035(2) Uani 1 1 d . . . . .
H21C H 0.569007 0.498602 0.695623 0.042 Uiso 1 1 calc R U . . .
H21D H 0.480311 0.403447 0.712931 0.042 Uiso 1 1 calc R U . . .
C2 C 0.3952(8) 0.0325(8) 0.4850(4) 0.038(2) Uani 1 1 d . . . . .
D2 D 0.321528 0.008448 0.473186 0.046 Uiso 1 1 calc R U . . .
C45 C 0.8313(8) 0.5883(9) 0.6223(4) 0.044(2) Uani 1 1 d . . . . .
H45 H 0.848665 0.670293 0.611273 0.053 Uiso 1 1 calc R U . . .
C4 C 0.5533(7) 0.0660(8) 0.5584(3) 0.0312(18) Uani 1 1 d . . . . .
D4 D 0.583452 0.035336 0.596258 0.037 Uiso 1 1 calc R U . . .
C222 C 0.5432(9) 0.1992(10) 0.2297(4) 0.055(3) Uani 1 1 d . . . . .
H22D H 0.596597 0.151773 0.212408 0.082 Uiso 1 1 calc R U . . .
H22E H 0.556805 0.289077 0.226357 0.082 Uiso 1 1 calc R U . . .
H22F H 0.469360 0.179313 0.211284 0.082 Uiso 1 1 calc R U . . .
C461 C 0.6396(8) 0.6290(8) 0.5770(4) 0.038(2) Uani 1 1 d . . . . .
H461 H 0.569179 0.581609 0.571976 0.045 Uiso 1 1 calc R U . . .
C261 C 0.7930(8) 0.3780(9) 0.4538(4) 0.040(2) Uani 1 1 d . . . . .
H261 H 0.721131 0.416725 0.457751 0.048 Uiso 1 1 calc R U . . .
C5 C 0.6199(8) 0.0304(8) 0.5149(4) 0.041(2) Uani 1 1 d . . . . .
D5 D 0.694210 0.007515 0.525617 0.049 Uiso 1 1 calc R U . . .
C12 C 0.2294(7) 0.3658(8) 0.3492(4) 0.038(2) Uani 1 1 d . . . . .
C123 C 0.2378(11) 0.2416(12) 0.2645(5) 0.070(4) Uani 1 1 d . . . . .
H12A H 0.161196 0.257791 0.249364 0.105 Uiso 1 1 calc R U . . .
H12B H 0.259915 0.160592 0.250947 0.105 Uiso 1 1 calc R U . . .
H12C H 0.283692 0.307980 0.252677 0.105 Uiso 1 1 calc R U . . .
C46 C 0.7248(6) 0.5443(8) 0.6077(3) 0.0329(19) Uani 1 1 d . . . . .
C36 C 0.3497(8) 0.1827(9) 0.6791(4) 0.038(2) Uani 1 1 d . . . . .
C114 C 0.6261(7) 0.6832(8) 0.3148(4) 0.047(2) Uani 1 1 d . . . . .
H11E H 0.557793 0.732316 0.306665 0.056 Uiso 1 1 calc R U . . .
H11F H 0.645208 0.652379 0.279377 0.056 Uiso 1 1 calc R U . . .
C213 C 0.4090(7) 0.5539(8) 0.6661(3) 0.0354(19) Uani 1 1 d . . . . .
H21E H 0.435474 0.617926 0.642158 0.042 Uiso 1 1 calc R U . . .
H21F H 0.344348 0.512725 0.644723 0.042 Uiso 1 1 calc R U . . .
C6 C 0.5777(7) 0.0297(8) 0.4611(4) 0.0348(19) Uani 1 1 d . . . . .
D6 D 0.620761 0.001407 0.434635 0.042 Uiso 1 1 calc R U . . .
C362 C 0.4700(8) -0.0079(9) 0.6995(4) 0.050(2) Uani 1 1 d . . . . .
H36A H 0.540975 -0.037252 0.718331 0.075 Uiso 1 1 calc R U . . .
H36B H 0.463218 -0.026624 0.659966 0.075 Uiso 1 1 calc R U . . .
H36C H 0.411515 -0.050392 0.715024 0.075 Uiso 1 1 calc R U . . .
C215 C 0.3097(8) 0.5343(9) 0.7499(4) 0.063(3) Uani 1 1 d . . . . .
H21G H 0.246660 0.500068 0.725358 0.095 Uiso 1 1 calc R U . . .
H21H H 0.284366 0.583524 0.779184 0.095 Uiso 1 1 calc R U . . .
H21I H 0.355894 0.465379 0.766393 0.095 Uiso 1 1 calc R U . . .
C121 C 0.2511(8) 0.2390(9) 0.3269(4) 0.044(2) Uani 1 1 d . . . . .
H121 H 0.329798 0.220163 0.340268 0.052 Uiso 1 1 calc R U . . .
C423 C 0.8234(9) 0.1189(11) 0.6536(5) 0.057(3) Uani 1 1 d . . . . .
H42A H 0.901167 0.131272 0.667386 0.086 Uiso 1 1 calc R U . . .
H42B H 0.810805 0.125081 0.613222 0.086 Uiso 1 1 calc R U . . .
H42C H 0.800836 0.035975 0.664736 0.086 Uiso 1 1 calc R U . . .
C35 C 0.2578(7) 0.1444(9) 0.6994(4) 0.042(2) Uani 1 1 d . . . . .
H35 H 0.264308 0.092008 0.731060 0.050 Uiso 1 1 calc R U . . .
C15 C 0.1843(8) 0.6053(9) 0.3886(4) 0.046(2) Uani 1 1 d . . . . .
H15 H 0.168605 0.686591 0.401012 0.055 Uiso 1 1 calc R U . . .
C24 C 0.8610(7) 0.1767(9) 0.3341(4) 0.044(2) Uani 1 1 d . . . . .
H24 H 0.924225 0.143762 0.321829 0.052 Uiso 1 1 calc R U . . .
C363 C 0.4752(7) 0.1592(9) 0.7696(4) 0.047(2) Uani 1 1 d . . . . .
H36D H 0.466136 0.249070 0.775801 0.070 Uiso 1 1 calc R U . . .
H36E H 0.548346 0.133042 0.786837 0.070 Uiso 1 1 calc R U . . .
H36F H 0.420230 0.112350 0.786013 0.070 Uiso 1 1 calc R U . . .
C162 C 0.3968(10) 0.7571(8) 0.4018(5) 0.051(3) Uani 1 1 d . . . . .
H16A H 0.329536 0.806805 0.396648 0.076 Uiso 1 1 calc R U . . .
H16B H 0.415407 0.734306 0.365584 0.076 Uiso 1 1 calc R U . . .
H16C H 0.456365 0.806370 0.422276 0.076 Uiso 1 1 calc R U . . .
C163 C 0.3498(9) 0.6725(10) 0.4916(4) 0.051(3) Uani 1 1 d . . . . .
H16D H 0.406968 0.726471 0.511235 0.076 Uiso 1 1 calc R U . . .
H16E H 0.343611 0.596361 0.513278 0.076 Uiso 1 1 calc R U . . .
H16F H 0.279963 0.717304 0.486478 0.076 Uiso 1 1 calc R U . . .
C13 C 0.1251(7) 0.4185(10) 0.3385(4) 0.046(2) Uani 1 1 d . . . . .
H13 H 0.067833 0.373474 0.316686 0.055 Uiso 1 1 calc R U . . .
C14 C 0.1034(9) 0.5365(10) 0.3592(4) 0.051(3) Uani 1 1 d . . . . .
H14 H 0.031095 0.568824 0.352685 0.061 Uiso 1 1 calc R U . . .
C25 C 0.8693(8) 0.2492(8) 0.3812(4) 0.041(2) Uani 1 1 d . . . . .
H25 H 0.939854 0.266344 0.400948 0.049 Uiso 1 1 calc R U . . .
C115 C 0.7176(8) 0.7662(9) 0.3435(5) 0.066(3) Uani 1 1 d . . . . .
H11G H 0.736005 0.829683 0.317589 0.099 Uiso 1 1 calc R U . . .
H11H H 0.782071 0.714798 0.356257 0.099 Uiso 1 1 calc R U . . .
H11I H 0.693526 0.807570 0.375295 0.099 Uiso 1 1 calc R U . . .
C122 C 0.1854(9) 0.1345(10) 0.3489(5) 0.057(3) Uani 1 1 d . . . . .
H12D H 0.202266 0.132029 0.389307 0.085 Uiso 1 1 calc R U . . .
H12E H 0.204552 0.053969 0.333731 0.085 Uiso 1 1 calc R U . . .
H12F H 0.107233 0.150369 0.337772 0.085 Uiso 1 1 calc R U . . .
C361 C 0.4609(8) 0.1332(9) 0.7076(4) 0.044(2) Uani 1 1 d . . . . .
H361 H 0.520539 0.176136 0.691566 0.053 Uiso 1 1 calc R U . . .
C263 C 0.8311(8) 0.2938(10) 0.5049(4) 0.047(3) Uani 1 1 d . . . . .
H26D H 0.775405 0.230024 0.507985 0.071 Uiso 1 1 calc R U . . .
H26E H 0.841730 0.345456 0.538405 0.071 Uiso 1 1 calc R U . . .
H26F H 0.899990 0.252773 0.500673 0.071 Uiso 1 1 calc R U . . .
C323 C 0.1427(7) 0.4822(10) 0.5560(5) 0.052(3) Uani 1 1 d . . . . .
H32D H 0.069303 0.450418 0.558079 0.078 Uiso 1 1 calc R U . . .
H32E H 0.140469 0.534883 0.523054 0.078 Uiso 1 1 calc R U . . .
H32F H 0.168717 0.531861 0.589025 0.078 Uiso 1 1 calc R U . . .
C26 C 0.7790(7) 0.2981(9) 0.4009(3) 0.035(2) Uani 1 1 d . . . . .
C422 C 0.7775(10) 0.2134(12) 0.7416(4) 0.061(3) Uani 1 1 d . . . . .
H42D H 0.754118 0.131491 0.753558 0.091 Uiso 1 1 calc R U . . .
H42E H 0.736191 0.279562 0.756918 0.091 Uiso 1 1 calc R U . . .
H42F H 0.855608 0.224655 0.754793 0.091 Uiso 1 1 calc R U . . .

loop_
_atom_site_aniso_label
_atom_site_aniso_U_11
_atom_site_aniso_U_22
_atom_site_aniso_U_33
_atom_site_aniso_U_23
_atom_site_aniso_U_13
_atom_site_aniso_U_12
Al2 0.0262(13) 0.0368(13) 0.0259(12) 0.0013(11) 0.0039(10) -0.0020(10)
Al1 0.0311(14) 0.0312(13) 0.0305(13) 0.0017(11) 0.0053(10) -0.0016(10)
N3 0.020(3) 0.045(4) 0.034(4) 0.002(3) 0.004(3) -0.004(3)
N4 0.027(4) 0.040(4) 0.036(4) 0.002(3) -0.001(3) -0.003(3)
N1 0.020(3) 0.036(4) 0.033(4) 0.002(3) 0.005(3) -0.004(3)
C32 0.023(4) 0.038(5) 0.044(5) -0.002(4) 0.003(4) 0.000(4)
C113 0.042(5) 0.028(4) 0.048(5) 0.007(4) 0.019(4) 0.000(3)
C33 0.031(5) 0.048(6) 0.044(6) 0.005(4) 0.012(4) -0.003(4)
C22 0.025(4) 0.038(4) 0.028(4) 0.002(4) 0.005(3) 0.003(3)
N2 0.030(4) 0.034(4) 0.029(4) -0.004(3) 0.007(3) 0.002(3)
C111 0.031(5) 0.037(4) 0.038(5) -0.006(4) 0.006(4) -0.009(4)
C11 0.029(5) 0.040(5) 0.025(4) 0.004(4) 0.002(3) 0.011(4)
C16 0.041(5) 0.032(4) 0.042(5) -0.003(4) 0.007(4) 0.005(4)
C34 0.050(6) 0.064(6) 0.029(5) 0.006(5) 0.013(4) -0.009(5)
C31 0.023(4) 0.039(5) 0.035(5) 0.001(4) 0.010(4) -0.003(3)
C23 0.047(6) 0.037(5) 0.049(6) -0.014(4) 0.013(5) 0.001(4)
C3 0.048(6) 0.035(5) 0.042(5) 0.010(4) 0.010(4) -0.002(4)
C1 0.037(5) 0.050(6) 0.042(5) 0.011(4) 0.015(4) 0.014(4)
C321 0.017(4) 0.047(5) 0.039(5) 0.003(4) -0.001(3) -0.001(4)
C42 0.021(4) 0.051(5) 0.027(4) -0.003(4) -0.007(3) 0.001(4)
C43 0.037(5) 0.046(5) 0.049(5) -0.001(5) 0.004(4) -0.001(4)
C112 0.036(5) 0.039(5) 0.033(4) 0.004(4) 0.006(3) 0.008(4)
C44 0.022(4) 0.058(6) 0.044(5) -0.008(4) -0.002(3) -0.004(4)
C262 0.052(6) 0.033(5) 0.040(5) -0.003(4) 0.004(4) -0.012(4)
C463 0.034(5) 0.058(6) 0.042(5) -0.004(4) 0.008(4) 0.007(4)
C221 0.033(4) 0.037(4) 0.036(5) -0.011(4) 0.006(3) 0.000(3)
C41 0.024(4) 0.043(5) 0.037(5) 0.004(4) 0.009(3) 0.007(4)
C322 0.027(5) 0.074(7) 0.039(5) -0.008(5) -0.007(4) 0.002(5)
C211 0.023(4) 0.040(5) 0.023(4) -0.009(3) 0.001(3) 0.000(3)
C214 0.043(4) 0.044(5) 0.043(5) -0.012(4) 0.009(3) 0.007(4)
C223 0.064(7) 0.048(6) 0.047(5) -0.016(5) 0.010(5) -0.011(5)
C161 0.034(5) 0.037(5) 0.046(5) -0.013(4) 0.000(4) 0.003(4)
C462 0.056(7) 0.036(5) 0.041(5) -0.004(4) -0.001(4) 0.011(4)
C21 0.035(5) 0.039(5) 0.025(4) -0.004(4) 0.008(4) -0.003(4)
C421 0.034(5) 0.049(5) 0.047(6) 0.012(4) 0.006(4) 0.003(4)
C212 0.032(4) 0.041(5) 0.031(4) -0.010(4) -0.001(3) 0.009(4)
C2 0.040(5) 0.034(5) 0.039(5) -0.011(4) 0.004(4) 0.002(4)
C45 0.037(5) 0.040(5) 0.052(5) 0.014(4) -0.003(4) -0.008(4)
C4 0.036(5) 0.034(4) 0.024(4) 0.006(3) 0.008(3) 0.000(4)
C222 0.069(7) 0.057(6) 0.033(5) 0.002(4) -0.009(4) 0.006(5)
C461 0.050(6) 0.032(4) 0.034(4) 0.001(4) 0.015(4) 0.004(4)
C261 0.043(6) 0.045(5) 0.033(5) -0.006(4) 0.009(4) -0.006(4)
C5 0.041(6) 0.033(5) 0.052(6) -0.004(4) 0.018(4) 0.010(4)
C12 0.030(5) 0.032(4) 0.051(5) -0.013(4) 0.007(4) 0.002(4)
C123 0.080(9) 0.075(8) 0.050(7) -0.022(6) -0.004(6) 0.010(6)
C46 0.023(4) 0.039(4) 0.037(4) -0.003(4) 0.006(3) -0.001(4)
C36 0.044(5) 0.044(5) 0.027(4) 0.000(4) 0.008(4) 0.008(4)
C114 0.042(5) 0.046(5) 0.055(5) 0.011(4) 0.014(4) -0.014(4)
C213 0.026(4) 0.045(5) 0.033(4) 0.003(4) 0.000(3) 0.007(3)
C6 0.038(5) 0.033(4) 0.035(4) -0.003(4) 0.009(4) 0.005(4)
C362 0.037(5) 0.062(6) 0.052(5) 0.010(5) 0.012(4) 0.022(4)
C215 0.072(6) 0.056(6) 0.071(6) 0.011(5) 0.038(5) 0.005(5)
C121 0.039(6) 0.056(6) 0.035(5) -0.008(4) 0.005(4) -0.005(4)
C423 0.050(6) 0.059(6) 0.061(7) -0.004(5) 0.001(5) 0.006(5)
C35 0.029(5) 0.067(6) 0.031(5) 0.006(4) 0.009(4) 0.002(4)
C15 0.042(5) 0.044(5) 0.053(6) 0.001(5) 0.015(4) 0.002(4)
C24 0.028(5) 0.050(6) 0.055(6) -0.009(5) 0.013(4) 0.002(4)
C363 0.035(4) 0.052(5) 0.051(5) 0.019(4) 0.000(4) 0.007(4)
C162 0.073(8) 0.037(5) 0.050(6) 0.007(5) 0.032(5) 0.008(5)
C163 0.077(8) 0.043(5) 0.034(5) -0.010(4) 0.011(5) 0.001(5)
C13 0.027(5) 0.074(7) 0.033(5) 0.000(5) -0.006(4) 0.002(5)
C14 0.046(6) 0.052(6) 0.056(6) 0.005(5) 0.013(5) 0.021(5)
C25 0.023(5) 0.051(6) 0.049(6) -0.006(5) 0.010(4) 0.003(4)
C115 0.062(6) 0.053(6) 0.084(7) 0.021(5) 0.012(5) -0.015(5)
C122 0.049(6) 0.046(6) 0.077(8) -0.016(5) 0.012(5) -0.004(5)
C361 0.045(5) 0.057(6) 0.031(4) 0.010(4) 0.007(4) 0.010(4)
C263 0.059(7) 0.047(6) 0.038(5) -0.009(5) 0.012(5) -0.009(5)
C323 0.022(5) 0.070(7) 0.063(6) 0.002(6) 0.003(4) -0.001(4)
C26 0.035(5) 0.041(5) 0.027(4) -0.006(4) 0.004(4) 0.000(4)
C422 0.066(7) 0.085(7) 0.032(5) 0.014(5) 0.011(5) 0.023(6)

loop_
_atom_type_symbol
_atom_type_description
_atom_type_scat_dispersion_real
_atom_type_scat_dispersion_imag
_atom_type_scat_source
C C 0.0181 0.0091 'International Tables Vol C Tables 4.2.6.8 and 6.1.1.4'
H H 0.0000 0.0000 'International Tables Vol C Tables 4.2.6.8 and 6.1.1.4'
Al Al 0.2130 0.2455 'International Tables Vol C Tables 4.2.6.8 and 6.1.1.4'
D D 0.0000 0.0000 'International Tables Vol C Tables 4.2.6.8 and 6.1.1.4'
N N 0.0311 0.0180 'International Tables Vol C Tables 4.2.6.8 and 6.1.1.4'

loop_
_geom_angle_atom_site_label_1
_geom_angle_atom_site_label_2
_geom_angle_atom_site_label_3
_geom_angle
_geom_angle_site_symmetry_1
_geom_angle_site_symmetry_3
_geom_angle_publ_flag
N3 Al2 Al1 132.7(2) . . ?
N3 Al2 N4 68.7(3) . . ?
N3 Al2 C211 34.7(3) . . ?
N3 Al2 C4 109.1(3) . . ?
N4 Al2 Al1 131.7(2) . . ?
N4 Al2 C211 34.0(3) . . ?
N4 Al2 C4 121.5(3) . . ?
C211 Al2 Al1 144.1(2) . . ?
C4 Al2 Al1 94.1(3) . . ?
C4 Al2 C211 121.5(3) . . ?
N1 Al1 Al2 131.4(2) . . ?
N1 Al1 N2 68.3(3) . . ?
N1 Al1 C111 34.1(3) . . ?
N1 Al1 C1 123.3(4) . . ?
N2 Al1 Al2 131.7(2) . . ?
N2 Al1 C111 34.2(3) . . ?
N2 Al1 C1 109.2(4) . . ?
C111 Al1 Al2 142.6(2) . . ?
C1 Al1 Al2 93.9(3) . . ?
C1 Al1 C111 122.7(4) . . ?
C31 N3 Al2 143.7(6) . . ?
C211 N3 Al2 91.0(5) . . ?
C211 N3 C31 123.9(7) . . ?
C41 N4 Al2 143.5(6) . . ?
C211 N4 Al2 91.0(5) . . ?
C211 N4 C41 125.0(7) . . ?
C111 N1 Al1 93.0(5) . . ?
C111 N1 C11 125.0(7) . . ?
C11 N1 Al1 141.9(5) . . ?
C33 C32 C31 117.3(9) . . ?
C33 C32 C321 120.5(8) . . ?
C31 C32 C321 122.2(8) . . ?
H11A C113 H11B 107.5 . . ?
C112 C113 H11A 108.5 . . ?
C112 C113 H11B 108.5 . . ?
C114 C113 H11A 108.5 . . ?
C114 C113 H11B 108.5 . . ?
C114 C113 C112 115.1(7) . . ?
C32 C33 H33 119.7 . . ?
C34 C33 C32 120.7(10) . . ?
C34 C33 H33 119.7 . . ?
C23 C22 C221 119.0(8) . . ?
C23 C22 C21 118.7(8) . . ?
C21 C22 C221 122.2(8) . . ?
C111 N2 Al1 92.2(5) . . ?
C111 N2 C21 123.7(7) . . ?
C21 N2 Al1 142.1(6) . . ?
N1 C111 Al1 52.9(4) . . ?
N1 C111 N2 106.5(7) . . ?
N1 C111 C112 127.0(8) . . ?
N2 C111 Al1 53.7(4) . . ?
N2 C111 C112 126.1(8) . . ?
C112 C111 Al1 173.1(6) . . ?
C16 C11 N1 121.5(8) . . ?
C16 C11 C12 121.7(8) . . ?
C12 C11 N1 116.6(7) . . ?
C11 C16 C161 122.3(8) . . ?
C11 C16 C15 118.4(9) . . ?
C15 C16 C161 119.4(8) . . ?
C33 C34 H34 119.4 . . ?
C33 C34 C35 121.3(9) . . ?
C35 C34 H34 119.4 . . ?
C32 C31 N3 118.7(8) . . ?
C36 C31 N3 118.9(8) . . ?
C36 C31 C32 122.0(8) . . ?
C22 C23 H23 118.7 . . ?
C24 C23 C22 122.5(9) . . ?
C24 C23 H23 118.7 . . ?
C2 C3 D3 120.2 . . ?
C2 C3 C4 119.6(8) . . ?
C4 C3 D3 120.2 . . ?
Al1 C1 D1 113.5 . . ?
C2 C1 Al1 109.4(6) . . ?
C2 C1 D1 113.5 . . ?
C6 C1 Al1 98.2(6) . . ?
C6 C1 D1 113.5 . . ?
C6 C1 C2 107.5(8) . . ?
C32 C321 H321 107.2 . . ?
C32 C321 C322 111.4(8) . . ?
C32 C321 C323 111.7(8) . . ?
C322 C321 H321 107.2 . . ?
C322 C321 C323 111.7(8) . . ?
C323 C321 H321 107.2 . . ?
C43 C42 C41 117.5(9) . . ?
C43 C42 C421 121.1(8) . . ?
C41 C42 C421 121.4(8) . . ?
C42 C43 H43 118.7 . . ?
C44 C43 C42 122.6(9) . . ?
C44 C43 H43 118.7 . . ?
C113 C112 H11C 110.1 . . ?
C113 C112 H11D 110.1 . . ?
C111 C112 C113 108.1(7) . . ?
C111 C112 H11C 110.1 . . ?
C111 C112 H11D 110.1 . . ?
H11C C112 H11D 108.4 . . ?
C43 C44 H44 120.6 . . ?
C43 C44 C45 118.9(9) . . ?
C45 C44 H44 120.6 . . ?
H26A C262 H26B 109.5 . . ?
H26A C262 H26C 109.5 . . ?
H26B C262 H26C 109.5 . . ?
C261 C262 H26A 109.5 . . ?
C261 C262 H26B 109.5 . . ?
C261 C262 H26C 109.5 . . ?
H46A C463 H46B 109.5 . . ?
H46A C463 H46C 109.5 . . ?
H46B C463 H46C 109.5 . . ?
C461 C463 H46A 109.5 . . ?
C461 C463 H46B 109.5 . . ?
C461 C463 H46C 109.5 . . ?
C22 C221 H221 107.1 . . ?
C22 C221 C223 111.7(8) . . ?
C22 C221 C222 113.1(8) . . ?
C223 C221 H221 107.1 . . ?
C222 C221 H221 107.1 . . ?
C222 C221 C223 110.2(8) . . ?
C42 C41 N4 117.4(8) . . ?
C46 C41 N4 120.4(7) . . ?
C46 C41 C42 121.7(8) . . ?
C321 C322 H32A 109.5 . . ?
C321 C322 H32B 109.5 . . ?
C321 C322 H32C 109.5 . . ?
H32A C322 H32B 109.5 . . ?
H32A C322 H32C 109.5 . . ?
H32B C322 H32C 109.5 . . ?
N3 C211 Al2 54.3(4) . . ?
N3 C211 C212 123.5(7) . . ?
N4 C211 Al2 54.9(4) . . ?
N4 C211 N3 109.2(7) . . ?
N4 C211 C212 127.1(7) . . ?
C212 C211 Al2 174.9(6) . . ?
H21A C214 H21B 107.7 . . ?
C213 C214 H21A 108.8 . . ?
C213 C214 H21B 108.8 . . ?
C215 C214 H21A 108.8 . . ?
C215 C214 H21B 108.8 . . ?
C215 C214 C213 113.8(7) . . ?
C221 C223 H22A 109.5 . . ?
C221 C223 H22B 109.5 . . ?
C221 C223 H22C 109.5 . . ?
H22A C223 H22B 109.5 . . ?
H22A C223 H22C 109.5 . . ?
H22B C223 H22C 109.5 . . ?
C16 C161 H161 108.7 . . ?
C16 C161 C162 109.0(8) . . ?
C16 C161 C163 112.0(8) . . ?
C162 C161 H161 108.7 . . ?
C162 C161 C163 109.5(7) . . ?
C163 C161 H161 108.7 . . ?
H46D C462 H46E 109.5 . . ?
H46D C462 H46F 109.5 . . ?
H46E C462 H46F 109.5 . . ?
C461 C462 H46D 109.5 . . ?
C461 C462 H46E 109.5 . . ?
C461 C462 H46F 109.5 . . ?
N2 C21 C22 121.6(8) . . ?
N2 C21 C26 119.9(8) . . ?
C26 C21 C22 118.3(8) . . ?
C42 C421 H421 108.2 . . ?
C42 C421 C423 111.0(8) . . ?
C42 C421 C422 111.3(9) . . ?
C423 C421 H421 108.2 . . ?
C422 C421 H421 108.2 . . ?
C422 C421 C423 109.8(9) . . ?
C211 C212 H21C 109.3 . . ?
C211 C212 H21D 109.3 . . ?
C211 C212 C213 111.6(7) . . ?
H21C C212 H21D 108.0 . . ?
C213 C212 H21C 109.3 . . ?
C213 C212 H21D 109.3 . . ?
C3 C2 C1 122.4(9) . . ?
C3 C2 D2 118.8 . . ?
C1 C2 D2 118.8 . . ?
C44 C45 H45 119.0 . . ?
C44 C45 C46 122.0(9) . . ?
C46 C45 H45 119.0 . . ?
Al2 C4 D4 114.2 . . ?
C3 C4 Al2 94.6(5) . . ?
C3 C4 D4 114.2 . . ?
C5 C4 Al2 109.3(6) . . ?
C5 C4 C3 108.5(7) . . ?
C5 C4 D4 114.2 . . ?
C221 C222 H22D 109.5 . . ?
C221 C222 H22E 109.5 . . ?
C221 C222 H22F 109.5 . . ?
H22D C222 H22E 109.5 . . ?
H22D C222 H22F 109.5 . . ?
H22E C222 H22F 109.5 . . ?
C463 C461 C462 109.4(8) . . ?
C463 C461 H461 106.9 . . ?
C462 C461 H461 106.9 . . ?
C46 C461 C463 112.1(8) . . ?
C46 C461 C462 114.4(8) . . ?
C46 C461 H461 106.9 . . ?
C262 C261 H261 108.9 . . ?
C262 C261 C263 108.5(8) . . ?
C263 C261 H261 108.9 . . ?
C26 C261 C262 111.8(7) . . ?
C26 C261 H261 108.9 . . ?
C26 C261 C263 109.8(8) . . ?
C4 C5 D5 119.1 . . ?
C6 C5 C4 121.9(8) . . ?
C6 C5 D5 119.1 . . ?
C11 C12 C121 122.4(8) . . ?
C13 C12 C11 117.1(8) . . ?
C13 C12 C121 120.5(9) . . ?
H12A C123 H12B 109.5 . . ?
H12A C123 H12C 109.5 . . ?
H12B C123 H12C 109.5 . . ?
C121 C123 H12A 109.5 . . ?
C121 C123 H12B 109.5 . . ?
C121 C123 H12C 109.5 . . ?
C41 C46 C461 123.2(8) . . ?
C45 C46 C41 117.3(8) . . ?
C45 C46 C461 119.3(8) . . ?
C31 C36 C361 123.5(8) . . ?
C35 C36 C31 118.6(8) . . ?
C35 C36 C361 117.9(8) . . ?
C113 C114 H11E 109.7 . . ?
C113 C114 H11F 109.7 . . ?
C113 C114 C115 109.7(7) . . ?
H11E C114 H11F 108.2 . . ?
C115 C114 H11E 109.7 . . ?
C115 C114 H11F 109.7 . . ?
C214 C213 C212 111.9(7) . . ?
C214 C213 H21E 109.2 . . ?
C214 C213 H21F 109.2 . . ?
C212 C213 H21E 109.2 . . ?
C212 C213 H21F 109.2 . . ?
H21E C213 H21F 107.9 . . ?
C1 C6 D6 119.8 . . ?
C5 C6 C1 120.5(8) . . ?
C5 C6 D6 119.8 . . ?
H36A C362 H36B 109.5 . . ?
H36A C362 H36C 109.5 . . ?
H36B C362 H36C 109.5 . . ?
C361 C362 H36A 109.5 . . ?
C361 C362 H36B 109.5 . . ?
C361 C362 H36C 109.5 . . ?
C214 C215 H21G 109.5 . . ?
C214 C215 H21H 109.5 . . ?
C214 C215 H21I 109.5 . . ?
H21G C215 H21H 109.5 . . ?
H21G C215 H21I 109.5 . . ?
H21H C215 H21I 109.5 . . ?
C12 C121 C123 110.7(9) . . ?
C12 C121 H121 106.5 . . ?
C12 C121 C122 113.3(8) . . ?
C123 C121 H121 106.5 . . ?
C123 C121 C122 112.9(9) . . ?
C122 C121 H121 106.5 . . ?
C421 C423 H42A 109.5 . . ?
C421 C423 H42B 109.5 . . ?
C421 C423 H42C 109.5 . . ?
H42A C423 H42B 109.5 . . ?
H42A C423 H42C 109.5 . . ?
H42B C423 H42C 109.5 . . ?
C34 C35 H35 120.0 . . ?
C36 C35 C34 120.0(9) . . ?
C36 C35 H35 120.0 . . ?
C16 C15 H15 119.6 . . ?
C14 C15 C16 120.8(9) . . ?
C14 C15 H15 119.6 . . ?
C23 C24 H24 120.9 . . ?
C23 C24 C25 118.1(9) . . ?
C25 C24 H24 120.9 . . ?
H36D C363 H36E 109.5 . . ?
H36D C363 H36F 109.5 . . ?
H36E C363 H36F 109.5 . . ?
C361 C363 H36D 109.5 . . ?
C361 C363 H36E 109.5 . . ?
C361 C363 H36F 109.5 . . ?
C161 C162 H16A 109.5 . . ?
C161 C162 H16B 109.5 . . ?
C161 C162 H16C 109.5 . . ?
H16A C162 H16B 109.5 . . ?
H16A C162 H16C 109.5 . . ?
H16B C162 H16C 109.5 . . ?
C161 C163 H16D 109.5 . . ?
C161 C163 H16E 109.5 . . ?
C161 C163 H16F 109.5 . . ?
H16D C163 H16E 109.5 . . ?
H16D C163 H16F 109.5 . . ?
H16E C163 H16F 109.5 . . ?
C12 C13 H13 119.4 . . ?
C12 C13 C14 121.2(9) . . ?
C14 C13 H13 119.4 . . ?
C15 C14 C13 120.8(9) . . ?
C15 C14 H14 119.6 . . ?
C13 C14 H14 119.6 . . ?
C24 C25 H25 118.6 . . ?
C24 C25 C26 122.8(9) . . ?
C26 C25 H25 118.6 . . ?
C114 C115 H11G 109.5 . . ?
C114 C115 H11H 109.5 . . ?
C114 C115 H11I 109.5 . . ?
H11G C115 H11H 109.5 . . ?
H11G C115 H11I 109.5 . . ?
H11H C115 H11I 109.5 . . ?
C121 C122 H12D 109.5 . . ?
C121 C122 H12E 109.5 . . ?
C121 C122 H12F 109.5 . . ?
H12D C122 H12E 109.5 . . ?
H12D C122 H12F 109.5 . . ?
H12E C122 H12F 109.5 . . ?
C36 C361 H361 109.2 . . ?
C362 C361 C36 111.0(8) . . ?
C362 C361 C363 108.0(8) . . ?
C362 C361 H361 109.2 . . ?
C363 C361 C36 110.3(8) . . ?
C363 C361 H361 109.2 . . ?
C261 C263 H26D 109.5 . . ?
C261 C263 H26E 109.5 . . ?
C261 C263 H26F 109.5 . . ?
H26D C263 H26E 109.5 . . ?
H26D C263 H26F 109.5 . . ?
H26E C263 H26F 109.5 . . ?
C321 C323 H32D 109.5 . . ?
C321 C323 H32E 109.5 . . ?
C321 C323 H32F 109.5 . . ?
H32D C323 H32E 109.5 . . ?
H32D C323 H32F 109.5 . . ?
H32E C323 H32F 109.5 . . ?
C21 C26 C261 119.9(8) . . ?
C25 C26 C21 119.4(8) . . ?
C25 C26 C261 120.6(8) . . ?
C421 C422 H42D 109.5 . . ?
C421 C422 H42E 109.5 . . ?
C421 C422 H42F 109.5 . . ?
H42D C422 H42E 109.5 . . ?
H42D C422 H42F 109.5 . . ?
H42E C422 H42F 109.5 . . ?

loop_
_geom_bond_atom_site_label_1
_geom_bond_atom_site_label_2
_geom_bond_distance
_geom_bond_site_symmetry_2
_geom_bond_publ_flag
Al2 Al1 2.538(2) . ?
Al2 N3 1.928(8) . ?
Al2 N4 1.944(8) . ?
Al2 C211 2.375(8) . ?
Al2 C4 2.021(9) . ?
Al1 N1 1.924(7) . ?
Al1 N2 1.942(7) . ?
Al1 C111 2.409(9) . ?
Al1 C1 1.981(10) . ?
N3 C31 1.455(10) . ?
N3 C211 1.354(11) . ?
N4 C41 1.417(11) . ?
N4 C211 1.328(10) . ?
N1 C111 1.353(10) . ?
N1 C11 1.453(10) . ?
C32 C33 1.403(12) . ?
C32 C31 1.408(12) . ?
C32 C321 1.497(12) . ?
C113 H11A 0.9900 . ?
C113 H11B 0.9900 . ?
C113 C112 1.538(12) . ?
C113 C114 1.521(11) . ?
C33 H33 0.9500 . ?
C33 C34 1.367(13) . ?
C22 C23 1.411(12) . ?
C22 C221 1.507(12) . ?
C22 C21 1.426(12) . ?
N2 C111 1.353(11) . ?
N2 C21 1.403(11) . ?
C111 C112 1.485(12) . ?
C11 C16 1.402(12) . ?
C11 C12 1.423(12) . ?
C16 C161 1.520(12) . ?
C16 C15 1.409(13) . ?
C34 H34 0.9500 . ?
C34 C35 1.403(14) . ?
C31 C36 1.407(12) . ?
C23 H23 0.9500 . ?
C23 C24 1.365(14) . ?
C3 D3 0.9500 . ?
C3 C2 1.333(13) . ?
C3 C4 1.527(13) . ?
C1 D1 1.0000 . ?
C1 C2 1.502(13) . ?
C1 C6 1.501(12) . ?
C321 H321 1.0000 . ?
C321 C322 1.516(13) . ?
C321 C323 1.530(13) . ?
C42 C43 1.394(12) . ?
C42 C41 1.404(12) . ?
C42 C421 1.527(13) . ?
C43 H43 0.9500 . ?
C43 C44 1.357(14) . ?
C112 H11C 0.9900 . ?
C112 H11D 0.9900 . ?
C44 H44 0.9500 . ?
C44 C45 1.390(13) . ?
C262 H26A 0.9800 . ?
C262 H26B 0.9800 . ?
C262 H26C 0.9800 . ?
C262 C261 1.540(12) . ?
C463 H46A 0.9800 . ?
C463 H46B 0.9800 . ?
C463 H46C 0.9800 . ?
C463 C461 1.509(12) . ?
C221 H221 1.0000 . ?
C221 C223 1.557(13) . ?
C221 C222 1.531(13) . ?
C41 C46 1.403(12) . ?
C322 H32A 0.9800 . ?
C322 H32B 0.9800 . ?
C322 H32C 0.9800 . ?
C211 C212 1.498(11) . ?
C214 H21A 0.9900 . ?
C214 H21B 0.9900 . ?
C214 C213 1.529(11) . ?
C214 C215 1.524(11) . ?
C223 H22A 0.9800 . ?
C223 H22B 0.9800 . ?
C223 H22C 0.9800 . ?
C161 H161 1.0000 . ?
C161 C162 1.548(13) . ?
C161 C163 1.549(13) . ?
C462 H46D 0.9800 . ?
C462 H46E 0.9800 . ?
C462 H46F 0.9800 . ?
C462 C461 1.534(12) . ?
C21 C26 1.415(12) . ?
C421 H421 1.0000 . ?
C421 C423 1.543(14) . ?
C421 C422 1.541(14) . ?
C212 H21C 0.9900 . ?
C212 H21D 0.9900 . ?
C212 C213 1.541(11) . ?
C2 D2 0.9500 . ?
C45 H45 0.9500 . ?
C45 C46 1.395(12) . ?
C4 D4 1.0000 . ?
C4 C5 1.495(11) . ?
C222 H22D 0.9800 . ?
C222 H22E 0.9800 . ?
C222 H22F 0.9800 . ?
C461 H461 1.0000 . ?
C461 C46 1.502(12) . ?
C261 H261 1.0000 . ?
C261 C263 1.556(13) . ?
C261 C26 1.538(12) . ?
C5 D5 0.9500 . ?
C5 C6 1.341(12) . ?
C12 C121 1.500(13) . ?
C12 C13 1.397(12) . ?
C123 H12A 0.9800 . ?
C123 H12B 0.9800 . ?
C123 H12C 0.9800 . ?
C123 C121 1.513(14) . ?
C36 C35 1.374(12) . ?
C36 C361 1.539(13) . ?
C114 H11E 0.9900 . ?
C114 H11F 0.9900 . ?
C114 C115 1.523(12) . ?
C213 H21E 0.9900 . ?
C213 H21F 0.9900 . ?
C6 D6 0.9500 . ?
C362 H36A 0.9800 . ?
C362 H36B 0.9800 . ?
C362 H36C 0.9800 . ?
C362 C361 1.526(14) . ?
C215 H21G 0.9800 . ?
C215 H21H 0.9800 . ?
C215 H21I 0.9800 . ?
C121 H121 1.0000 . ?
C121 C122 1.528(14) . ?
C423 H42A 0.9800 . ?
C423 H42B 0.9800 . ?
C423 H42C 0.9800 . ?
C35 H35 0.9500 . ?
C15 H15 0.9500 . ?
C15 C14 1.356(14) . ?
C24 H24 0.9500 . ?
C24 C25 1.379(13) . ?
C363 H36D 0.9800 . ?
C363 H36E 0.9800 . ?
C363 H36F 0.9800 . ?
C363 C361 1.528(13) . ?
C162 H16A 0.9800 . ?
C162 H16B 0.9800 . ?
C162 H16C 0.9800 . ?
C163 H16D 0.9800 . ?
C163 H16E 0.9800 . ?
C163 H16F 0.9800 . ?
C13 H13 0.9500 . ?
C13 C14 1.400(14) . ?
C14 H14 0.9500 . ?
C25 H25 0.9500 . ?
C25 C26 1.388(12) . ?
C115 H11G 0.9800 . ?
C115 H11H 0.9800 . ?
C115 H11I 0.9800 . ?
C122 H12D 0.9800 . ?
C122 H12E 0.9800 . ?
C122 H12F 0.9800 . ?
C361 H361 1.0000 . ?
C263 H26D 0.9800 . ?
C263 H26E 0.9800 . ?
C263 H26F 0.9800 . ?
C323 H32D 0.9800 . ?
C323 H32E 0.9800 . ?
C323 H32F 0.9800 . ?
C422 H42D 0.9800 . ?
C422 H42E 0.9800 . ?
C422 H42F 0.9800 . ?

loop_
_geom_torsion_atom_site_label_1
_geom_torsion_atom_site_label_2
_geom_torsion_atom_site_label_3
_geom_torsion_atom_site_label_4
_geom_torsion
_geom_torsion_site_symmetry_1
_geom_torsion_site_symmetry_2
_geom_torsion_site_symmetry_3
_geom_torsion_site_symmetry_4
_geom_torsion_publ_flag
Al2 N3 C31 C32 -79.6(12) . . . . ?
Al2 N3 C31 C36 93.2(12) . . . . ?
Al2 N3 C211 N4 -1.1(7) . . . . ?
Al2 N3 C211 C212 174.4(7) . . . . ?
Al2 N4 C41 C42 -76.0(12) . . . . ?
Al2 N4 C41 C46 95.8(11) . . . . ?
Al2 N4 C211 N3 1.1(7) . . . . ?
Al2 N4 C211 C212 -174.2(8) . . . . ?
Al2 C4 C5 C6 -70.9(10) . . . . ?
Al1 N1 C111 N2 1.6(7) . . . . ?
Al1 N1 C111 C112 -171.4(8) . . . . ?
Al1 N1 C11 C16 97.7(11) . . . . ?
Al1 N1 C11 C12 -76.9(11) . . . . ?
Al1 N2 C111 N1 -1.6(7) . . . . ?
Al1 N2 C111 C112 171.5(8) . . . . ?
Al1 N2 C21 C22 92.2(11) . . . . ?
Al1 N2 C21 C26 -82.4(12) . . . . ?
Al1 C1 C2 C3 -70.9(10) . . . . ?
Al1 C1 C6 C5 76.7(9) . . . . ?
N3 C31 C36 C35 -176.8(8) . . . . ?
N3 C31 C36 C361 0.7(13) . . . . ?
N3 C211 C212 C213 -62.2(11) . . . . ?
N4 C41 C46 C45 -172.7(8) . . . . ?
N4 C41 C46 C461 12.0(13) . . . . ?
N4 C211 C212 C213 112.4(10) . . . . ?
N1 C111 C112 C113 110.9(9) . . . . ?
N1 C11 C16 C161 6.9(13) . . . . ?
N1 C11 C16 C15 -172.9(8) . . . . ?
N1 C11 C12 C121 -7.1(13) . . . . ?
N1 C11 C12 C13 173.2(8) . . . . ?
C32 C33 C34 C35 -2.9(15) . . . . ?
C32 C31 C36 C35 -4.2(13) . . . . ?
C32 C31 C36 C361 173.3(9) . . . . ?
C33 C32 C31 N3 177.0(8) . . . . ?
C33 C32 C31 C36 4.4(13) . . . . ?
C33 C32 C321 C322 -76.5(11) . . . . ?
C33 C32 C321 C323 49.2(12) . . . . ?
C33 C34 C35 C36 3.1(15) . . . . ?
C22 C23 C24 C25 -1.5(15) . . . . ?
C22 C21 C26 C261 179.1(8) . . . . ?
C22 C21 C26 C25 -2.3(13) . . . . ?
N2 C111 C112 C113 -60.8(11) . . . . ?
N2 C21 C26 C261 -6.1(13) . . . . ?
N2 C21 C26 C25 172.5(8) . . . . ?
C111 N1 C11 C16 -88.9(10) . . . . ?
C111 N1 C11 C12 96.5(10) . . . . ?
C111 N2 C21 C22 -66.1(12) . . . . ?
C111 N2 C21 C26 119.3(10) . . . . ?
C11 N1 C111 Al1 -175.9(9) . . . . ?
C11 N1 C111 N2 -174.3(7) . . . . ?
C11 N1 C111 C112 12.7(13) . . . . ?
C11 C16 C161 C162 116.8(9) . . . . ?
C11 C16 C161 C163 -121.8(9) . . . . ?
C11 C16 C15 C14 0.7(14) . . . . ?
C11 C12 C121 C123 -113.9(11) . . . . ?
C11 C12 C121 C122 118.1(10) . . . . ?
C11 C12 C13 C14 -0.7(14) . . . . ?
C16 C11 C12 C121 178.3(8) . . . . ?
C16 C11 C12 C13 -1.3(14) . . . . ?
C16 C15 C14 C13 -2.6(15) . . . . ?
C31 N3 C211 Al2 169.1(9) . . . . ?
C31 N3 C211 N4 168.0(7) . . . . ?
C31 N3 C211 C212 -16.5(13) . . . . ?
C31 C32 C33 C34 -0.7(14) . . . . ?
C31 C32 C321 C322 104.7(10) . . . . ?
C31 C32 C321 C323 -129.5(9) . . . . ?
C31 C36 C35 C34 0.5(14) . . . . ?
C31 C36 C361 C362 -111.4(10) . . . . ?
C31 C36 C361 C363 128.9(9) . . . . ?
C23 C22 C221 C223 69.6(11) . . . . ?
C23 C22 C221 C222 -55.4(11) . . . . ?
C23 C22 C21 N2 -173.2(8) . . . . ?
C23 C22 C21 C26 1.5(13) . . . . ?
C23 C24 C25 C26 0.7(15) . . . . ?
C3 C4 C5 C6 31.0(12) . . . . ?
C321 C32 C33 C34 -179.6(9) . . . . ?
C321 C32 C31 N3 -4.2(13) . . . . ?
C321 C32 C31 C36 -176.8(8) . . . . ?
C42 C43 C44 C45 1.8(15) . . . . ?
C42 C41 C46 C45 -1.2(13) . . . . ?
C42 C41 C46 C461 -176.5(8) . . . . ?
C43 C42 C41 N4 172.2(8) . . . . ?
C43 C42 C41 C46 0.5(13) . . . . ?
C43 C42 C421 C423 -62.3(12) . . . . ?
C43 C42 C421 C422 60.4(11) . . . . ?
C43 C44 C45 C46 -2.6(15) . . . . ?
C112 C113 C114 C115 -179.9(8) . . . . ?
C44 C45 C46 C41 2.3(14) . . . . ?
C44 C45 C46 C461 177.8(9) . . . . ?
C262 C261 C26 C21 -131.6(9) . . . . ?
C262 C261 C26 C25 49.9(12) . . . . ?
C463 C461 C46 C41 -119.2(10) . . . . ?
C463 C461 C46 C45 65.5(11) . . . . ?
C221 C22 C23 C24 -177.2(9) . . . . ?
C221 C22 C21 N2 4.4(13) . . . . ?
C221 C22 C21 C26 179.1(8) . . . . ?
C41 N4 C211 Al2 -174.0(9) . . . . ?
C41 N4 C211 N3 -172.9(8) . . . . ?
C41 N4 C211 C212 11.8(14) . . . . ?
C41 C42 C43 C44 -0.8(14) . . . . ?
C41 C42 C421 C423 118.4(10) . . . . ?
C41 C42 C421 C422 -119.0(10) . . . . ?
C211 N3 C31 C32 119.0(10) . . . . ?
C211 N3 C31 C36 -68.1(11) . . . . ?
C211 N4 C41 C42 93.8(11) . . . . ?
C211 N4 C41 C46 -94.3(11) . . . . ?
C211 C212 C213 C214 166.6(7) . . . . ?
C161 C16 C15 C14 -179.2(9) . . . . ?
C462 C461 C46 C41 115.6(10) . . . . ?
C462 C461 C46 C45 -59.6(11) . . . . ?
C21 C22 C23 C24 0.5(14) . . . . ?
C21 C22 C221 C223 -108.0(9) . . . . ?
C21 C22 C221 C222 127.0(9) . . . . ?
C21 N2 C111 Al1 166.9(9) . . . . ?
C21 N2 C111 N1 165.3(7) . . . . ?
C21 N2 C111 C112 -21.6(13) . . . . ?
C421 C42 C43 C44 179.8(9) . . . . ?
C421 C42 C41 N4 -8.4(13) . . . . ?
C421 C42 C41 C46 179.8(8) . . . . ?
C2 C3 C4 Al2 79.4(9) . . . . ?
C2 C3 C4 C5 -32.8(11) . . . . ?
C2 C1 C6 C5 -36.6(12) . . . . ?
C4 C3 C2 C1 -0.3(14) . . . . ?
C4 C5 C6 C1 4.1(14) . . . . ?
C12 C11 C16 C161 -178.8(9) . . . . ?
C12 C11 C16 C15 1.4(13) . . . . ?
C12 C13 C14 C15 2.7(15) . . . . ?
C114 C113 C112 C111 -173.5(7) . . . . ?
C6 C1 C2 C3 34.8(12) . . . . ?
C215 C214 C213 C212 -72.1(10) . . . . ?
C121 C12 C13 C14 179.7(9) . . . . ?
C35 C36 C361 C362 66.2(11) . . . . ?
C35 C36 C361 C363 -53.5(12) . . . . ?
C15 C16 C161 C162 -63.3(11) . . . . ?
C15 C16 C161 C163 58.0(12) . . . . ?
C24 C25 C26 C21 1.2(15) . . . . ?
C24 C25 C26 C261 179.8(9) . . . . ?
C13 C12 C121 C123 65.7(12) . . . . ?
C13 C12 C121 C122 -62.2(13) . . . . ?
C361 C36 C35 C34 -177.2(9) . . . . ?
C263 C261 C26 C21 108.0(10) . . . . ?
C263 C261 C26 C25 -70.5(11) . . . . ?

loop_
_twin_individual_id
_twin_individual_mass_fraction_refined
1 0.57825
2 0.42175

loop_
_smtbx_masks_void_nr
_smtbx_masks_void_average_x
_smtbx_masks_void_average_y
_smtbx_masks_void_average_z
_smtbx_masks_void_volume
_smtbx_masks_void_count_electrons
_smtbx_masks_void_content
1 0.039 -0.113 0.519 239.4 48.7 '1 C6H14'
2 0.539 0.113 0.019 239.4 48.7 '1 C6H14'
